data_2210994
loop_
_publ_author_name
'Bellizzi, Mary'
'Crundwell, Guy'
'Zeller, Matthias'
'Hunter, Allen D.'
'McBurney, Brian'

_publ_section_title
;2,3,7,8-Tetrakis(5-chlorothien-2-yl)pyrazino[2,3-<i>g</i>]quinoxaline--<i>para</i>-xylene
 (3/2)
;
_journal_coeditor_code FL2061
_journal_issue 11
_journal_name_full 'Acta Crystallographica Section E'
_journal_page_first o5249
_journal_page_last o5251
_journal_paper_doi 10.1107/S1600536806043248
_journal_volume 62
_journal_year 2006
_chemical_formula_iupac '3C26 H10 Cl4 N4 S4, 2C8 H10'
_chemical_formula_moiety '3C26 H10 Cl4 N4 S4, 2C8 H10'
_chemical_formula_sum 'C94 H50 Cl12 N12 S12'
_chemical_formula_weight 2157.70
_chemical_melting_point 373
_chemical_name_systematic '2,3,7,8-Tetrakis(5-chlorothien-2-yl)pyrazino[2,3-<i>g</i>]quinoxaline--para-xylene (3/2)'
_space_group_IT_number 2
_symmetry_cell_setting triclinic
_symmetry_space_group_name_Hall '-P 1'
_symmetry_space_group_name_H-M 'P -1'
_atom_sites_solution_hydrogens geom
_atom_sites_solution_primary direct
_atom_sites_solution_secondary difmap
_cell_angle_alpha 80.079(2)
_cell_angle_beta 75.752(2)
_cell_angle_gamma 81.631(2)
_cell_formula_units_Z 1
_cell_length_a 11.4457(17)
_cell_length_b 12.1201(18)
_cell_length_c 17.054(3)
_cell_measurement_reflns_used 21624
_cell_measurement_temperature 100(2)
_cell_measurement_theta_max 30.50
_cell_measurement_theta_min 2.38
_cell_volume 2245.5(6)
_computing_cell_refinement 'SAINT-Plus (Bruker, 1999)'
_computing_data_collection 'SMART (Bruker, 1999)'
_computing_data_reduction SAINT-Plus
_computing_molecular_graphics 'ORTEP-3 (Farrugia, 1997)'
_computing_publication_material 'SHELXTL (Bruker, 1997)'
_computing_structure_refinement 'SHELXL97 (Sheldrick, 1997)'
_computing_structure_solution 'SHELXS97 (Sheldrick, 1997)'
_diffrn_ambient_temperature 100(2)
_diffrn_measured_fraction_theta_full 0.985
_diffrn_measured_fraction_theta_max 0.985
_diffrn_measurement_device_type 'Bruker SMART APEX'
_diffrn_measurement_method \w
_diffrn_radiation_monochromator graphite
_diffrn_radiation_source 'sealed tube'
_diffrn_radiation_type MoK\a
_diffrn_radiation_wavelength 0.71073
_diffrn_reflns_av_R_equivalents 0.0262
_diffrn_reflns_av_sigmaI/netI 0.0361
_diffrn_reflns_limit_h_max 16
_diffrn_reflns_limit_h_min -16
_diffrn_reflns_limit_k_max 17
_diffrn_reflns_limit_k_min -17
_diffrn_reflns_limit_l_max 23
_diffrn_reflns_limit_l_min -24
_diffrn_reflns_number 26805
_diffrn_reflns_theta_full 30.51
_diffrn_reflns_theta_max 30.51
_diffrn_reflns_theta_min 1.85
_diffrn_standards_decay_% 0
_diffrn_standards_interval_count 0
_diffrn_standards_number 0
_exptl_absorpt_coefficient_mu 0.707
_exptl_absorpt_correction_T_max 0.673
_exptl_absorpt_correction_T_min 0.588
_exptl_absorpt_correction_type multi-scan
_exptl_absorpt_process_details '(SADABS; Sheldrick, 2003)'
_exptl_crystal_colour red
_exptl_crystal_density_diffrn 1.596
_exptl_crystal_density_method 'not measured'
_exptl_crystal_description block
_exptl_crystal_F_000 1094
_exptl_crystal_size_max 0.55
_exptl_crystal_size_mid 0.32
_exptl_crystal_size_min 0.27
_refine_diff_density_max 1.203
_refine_diff_density_min -0.800
_refine_ls_extinction_method none
_refine_ls_goodness_of_fit_ref 1.038
_refine_ls_hydrogen_treatment refall
_refine_ls_matrix_type full
_refine_ls_number_parameters 686
_refine_ls_number_reflns 13521
_refine_ls_number_restraints 0
_refine_ls_restrained_S_all 1.038
_refine_ls_R_factor_all 0.0415
_refine_ls_R_factor_gt 0.0387
_refine_ls_shift/su_max 0.001
_refine_ls_shift/su_mean 0.000
_refine_ls_structure_factor_coef Fsqd
_refine_ls_weighting_details 'calc w=1/[\s^2^(Fo^2^)+(0.0553P)^2^+1.273P] where P=(Fo^2^+2Fc^2^)/3'
_refine_ls_weighting_scheme calc
_refine_ls_wR_factor_gt 0.1024
_refine_ls_wR_factor_ref 0.1045
_reflns_number_gt 12535
_reflns_number_total 13521
_reflns_threshold_expression I>2\s(I)
_cod_data_source_file fl2061.cif
_cod_data_source_block I
_cod_depositor_comments
;
The following automatic conversions were performed:
'_geom_bond_publ_flag' value 'YES' changed to 'yes' according to
'/home/saulius/struct/CIF-dictionaries/cif_core.dic' dictionary named
'cif_core.dic' version 2.4.1 from 2010-06-29 (13
times).

'_geom_bond_publ_flag' value 'NO' changed to 'no' according to
'/home/saulius/struct/CIF-dictionaries/cif_core.dic' dictionary named
'cif_core.dic' version 2.4.1 from 2010-06-29 (90
times).

'_geom_angle_publ_flag' value 'NO' changed to 'no' according to
'/home/saulius/struct/CIF-dictionaries/cif_core.dic' dictionary named
'cif_core.dic' version 2.4.1 from 2010-06-29 (153
times).

'_geom_angle_publ_flag' value 'YES' changed to 'yes' according to
'/home/saulius/struct/CIF-dictionaries/cif_core.dic' dictionary named
'cif_core.dic' version 2.4.1 from 2010-06-29 (2
times).

'_geom_torsion_publ_flag' value 'NO' changed to 'no' according to
'/home/saulius/struct/CIF-dictionaries/cif_core.dic' dictionary named
'cif_core.dic' version 2.4.1 from 2010-06-29 (132
times).

'_geom_torsion_publ_flag' value 'YES' changed to 'yes' according
to '/home/saulius/struct/CIF-dictionaries/cif_core.dic' dictionary named
'cif_core.dic' version 2.4.1 from 2010-06-29 (6 times).

Automatic conversion script
Id: cif_fix_enum 1527 2010-12-29 10:47:43Z saulius 

The following automatic conversions were performed:

'_geom_bond_publ_flag' value 'YES' changed to 'yes' according to
/home/saulius/struct/CIF-dictionaries/cif_core.dic dictionary named
'cif_core.dic' version 2.4.1 from 2010-06-29 (13
times).

'_geom_bond_publ_flag' value 'NO' changed to 'no' according
to /home/saulius/struct/CIF-dictionaries/cif_core.dic dictionary
named 'cif_core.dic' version 2.4.1 from 2010-06-29 (90
times).

'_geom_angle_publ_flag' value 'NO' changed to 'no' according
to /home/saulius/struct/CIF-dictionaries/cif_core.dic dictionary
named 'cif_core.dic' version 2.4.1 from 2010-06-29 (153
times).

'_geom_angle_publ_flag' value 'YES' changed to 'yes'
according to /home/saulius/struct/CIF-dictionaries/cif_core.dic
dictionary named 'cif_core.dic' version 2.4.1 from 2010-06-29 (2
times).

'_geom_torsion_publ_flag' value 'NO' changed to 'no'
according to /home/saulius/struct/CIF-dictionaries/cif_core.dic
dictionary named 'cif_core.dic' version 2.4.1 from 2010-06-29 (132
times).

'_geom_torsion_publ_flag' value 'YES' changed to 'yes'
according to /home/saulius/struct/CIF-dictionaries/cif_core.dic
dictionary named 'cif_core.dic' version 2.4.1 from 2010-06-29 (6
times).

Automatic conversion script
Id: cif_fix_values 1715 2011-07-08 13:25:40Z adriana 
;
_cod_original_sg_symbol_Hall 'P -1'
_cod_database_code 2210994
_cod_database_fobs_code 2210994

loop_
_symmetry_equiv_pos_as_xyz
'x, y, z'
'-x, -y, -z'

loop_
_atom_site_type_symbol
_atom_site_label
_atom_site_fract_x
_atom_site_fract_y
_atom_site_fract_z
_atom_site_U_iso_or_equiv
_atom_site_adp_type
_atom_site_calc_flag
_atom_site_occupancy
N N1 0.45455(10) -0.14299(9) 0.27709(7) 0.0134(2) Uani d 1
C C1 0.55096(12) -0.17750(11) 0.30745(8) 0.0131(2) Uani d 1
C C2 0.67058(12) -0.14714(11) 0.26267(8) 0.0135(2) Uani d 1
N N2 0.68295(10) -0.07016(9) 0.19760(7) 0.0131(2) Uani d 1
C C3 0.58199(11) -0.02803(11) 0.16795(8) 0.0123(2) Uani d 1
C C4 0.59334(11) 0.05271(11) 0.09841(8) 0.0125(2) Uani d 1
C C5 0.49222(11) 0.09248(10) 0.06550(8) 0.0117(2) Uani d 1
N N3 0.50424(10) 0.17061(9) -0.00301(7) 0.0126(2) Uani d 1
C C6 0.40770(11) 0.20931(11) -0.03286(8) 0.0118(2) Uani d 1
C C7 0.28968(11) 0.17091(11) 0.00806(8) 0.0129(2) Uani d 1
N N4 0.27799(10) 0.09189(9) 0.07181(7) 0.0134(2) Uani d 1
C C8 0.37836(11) 0.05022(11) 0.10255(8) 0.0125(2) Uani d 1
C C9 0.36708(11) -0.03098(11) 0.17171(8) 0.0134(2) Uani d 1
C C10 0.46766(12) -0.06955(11) 0.20547(8) 0.0126(2) Uani d 1
S S1 0.39720(3) -0.31010(3) 0.42079(2) 0.01681(7) Uani d 1
C C11 0.52781(12) -0.24304(11) 0.38947(8) 0.0137(2) Uani d 1
C C12 0.58734(13) -0.25300(13) 0.45163(9) 0.0191(3) Uani d 1
C C13 0.52854(13) -0.31627(13) 0.52514(9) 0.0193(3) Uani d 1
C C14 0.42618(13) -0.35259(12) 0.51615(8) 0.0168(2) Uani d 1
Cl Cl1 0.32792(3) -0.43002(3) 0.58965(2) 0.02468(8) Uani d 1
S S2 0.90893(3) -0.12556(3) 0.25637(2) 0.01856(7) Uani d 1
C C15 0.78440(12) -0.20095(11) 0.28399(8) 0.0142(2) Uani d 1
C C16 0.81521(13) -0.30993(12) 0.31638(9) 0.0198(3) Uani d 1
C C17 0.93859(13) -0.33323(12) 0.32081(9) 0.0198(3) Uani d 1
C C18 0.99884(12) -0.24060(12) 0.29167(8) 0.0173(2) Uani d 1
Cl Cl2 1.14731(3) -0.23035(3) 0.28872(2) 0.02337(8) Uani d 1
S S3 0.58126(3) 0.32556(3) -0.136966(19) 0.01312(7) Uani d 1
C C19 0.43338(11) 0.29006(11) -0.10797(8) 0.0122(2) Uani d 1
C C20 0.36543(12) 0.34620(11) -0.16195(8) 0.0144(2) Uani d 1
C C21 0.43125(13) 0.42064(12) -0.22548(8) 0.0165(2) Uani d 1
C C22 0.54769(12) 0.41788(11) -0.21862(8) 0.0151(2) Uani d 1
Cl Cl3 0.65639(3) 0.49634(3) -0.28131(2) 0.02065(7) Uani d 1
S S4 0.08414(3) 0.11952(3) -0.02758(2) 0.01701(7) Uani d 1
C C23 0.17637(12) 0.21509(11) -0.01843(8) 0.0138(2) Uani d 1
C C24 0.12213(12) 0.32384(12) -0.02921(9) 0.0176(2) Uani d 1
C C25 0.00537(13) 0.33031(13) -0.04596(9) 0.0201(3) Uani d 1
C C26 -0.02520(12) 0.22657(13) -0.04749(9) 0.0187(3) Uani d 1
Cl Cl4 -0.15767(3) 0.19619(4) -0.06473(2) 0.02695(9) Uani d 1
N N5 0.70443(10) 0.42337(10) 0.06188(7) 0.0141(2) Uani d 1
C C27 0.69469(12) 0.34390(11) 0.12533(8) 0.0141(2) Uani d 1
C C28 0.57862(12) 0.30221(11) 0.16607(8) 0.0132(2) Uani d 1
N N6 0.48150(10) 0.33666(9) 0.13601(7) 0.0135(2) Uani d 1
C C29 0.49109(12) 0.41575(11) 0.06811(8) 0.0126(2) Uani d 1
C C30 0.38864(12) 0.45416(11) 0.03598(8) 0.0135(2) Uani d 1
C C31 0.39689(11) 0.53778(11) -0.03159(8) 0.0127(2) Uani d 1
S S5 0.89183(3) 0.39871(4) 0.17099(3) 0.02435(8) Uani d 1
C C32 0.80871(12) 0.30248(12) 0.15186(8) 0.0169(2) Uani d 1
C C33 0.87003(13) 0.19667(14) 0.15472(9) 0.0216(3) Uani d 1
C C34 0.98581(14) 0.19173(16) 0.17286(10) 0.0268(3) Uani d 1
C C35 1.00792(14) 0.29417(17) 0.18355(10) 0.0287(4) Uani d 1
Cl Cl5 1.13613(4) 0.32627(6) 0.20598(3) 0.04727(14) Uani d 1
S S6 0.40885(3) 0.18880(3) 0.27795(2) 0.01609(7) Uani d 1
C C36 0.55583(12) 0.22492(11) 0.24284(8) 0.0145(2) Uani d 1
C C37 0.62806(13) 0.17320(14) 0.29532(9) 0.0212(3) Uani d 1
C C38 0.56604(14) 0.10240(14) 0.36310(9) 0.0234(3) Uani d 1
C C39 0.44800(13) 0.10316(12) 0.36086(8) 0.0183(3) Uani d 1
Cl Cl6 0.34076(4) 0.03127(3) 0.43074(2) 0.02496(8) Uani d 1
C C40 0.94049(14) 0.40998(14) 0.49701(10) 0.0236(3) Uani d 1
C C41 0.87515(14) 0.50810(14) 0.52316(9) 0.0227(3) Uani d 1
C C42 0.93313(14) 0.59977(14) 0.52677(9) 0.0220(3) Uani d 1
C C43 0.86224(17) 0.70704(17) 0.55333(13) 0.0320(4) Uani d 1
C C44 1.08929(15) -0.07988(15) 0.46680(10) 0.0266(3) Uani d 1
C C45 1.02487(16) -0.00511(15) 0.41732(10) 0.0268(3) Uani d 1
C C46 0.93469(15) 0.07590(15) 0.44950(10) 0.0250(3) Uani d 1
C C47 0.86613(19) 0.15709(19) 0.39554(12) 0.0357(4) Uani d 1
H H4 0.6710(18) 0.0784(17) 0.0733(12) 0.022(5) Uiso d 1
H H9 0.2922(19) -0.0591(18) 0.1968(13) 0.024(5) Uiso d 1
H H12 0.653(2) -0.2225(19) 0.4459(13) 0.030(5) Uiso d 1
H H13 0.555(2) -0.325(2) 0.5732(15) 0.036(6) Uiso d 1
H H16 0.7590(19) -0.3633(18) 0.3336(13) 0.028(5) Uiso d 1
H H17 0.972(2) -0.4010(19) 0.3427(14) 0.031(6) Uiso d 1
H H20 0.2814(19) 0.3360(17) -0.1583(13) 0.023(5) Uiso d 1
H H21 0.3957(19) 0.4681(18) -0.2668(13) 0.027(5) Uiso d 1
H H24 0.1601(18) 0.3865(17) -0.0251(12) 0.021(5) Uiso d 1
H H25 -0.0458(18) 0.3988(17) -0.0542(12) 0.020(5) Uiso d 1
H H30 0.3104(19) 0.4221(17) 0.0616(12) 0.022(5) Uiso d 1
H H33 0.837(2) 0.1291(19) 0.1456(13) 0.028(5) Uiso d 1
H H34 1.043(2) 0.1256(19) 0.1762(14) 0.031(6) Uiso d 1
H H37 0.710(2) 0.183(2) 0.2865(14) 0.033(6) Uiso d 1
H H38 0.603(2) 0.055(2) 0.4036(15) 0.036(6) Uiso d 1
H H40 0.897(2) 0.349(2) 0.4945(14) 0.033(6) Uiso d 1
H H41 0.791(2) 0.5112(18) 0.5385(13) 0.027(5) Uiso d 1
H H44 1.155(2) -0.135(2) 0.4437(14) 0.034(6) Uiso d 1
H H45 1.041(2) -0.003(2) 0.3560(15) 0.041(6) Uiso d 1
H H43A 0.885(3) 0.728(3) 0.592(2) 0.064(9) Uiso d 1
H H43B 0.869(3) 0.766(3) 0.5073(19) 0.058(8) Uiso d 1
H H43C 0.777(3) 0.698(2) 0.5714(18) 0.056(8) Uiso d 1
H H47A 0.866(3) 0.127(2) 0.3455(18) 0.058(8) Uiso d 1
H H47B 0.777(3) 0.172(2) 0.4228(17) 0.053(8) Uiso d 1
H H47C 0.907(3) 0.230(3) 0.3706(18) 0.057(8) Uiso d 1

loop_
_atom_site_aniso_label
_atom_site_aniso_U_11
_atom_site_aniso_U_22
_atom_site_aniso_U_33
_atom_site_aniso_U_12
_atom_site_aniso_U_13
_atom_site_aniso_U_23
N1 0.0137(5) 0.0127(5) 0.0125(5) -0.0016(4) -0.0028(4) 0.0014(4)
C1 0.0146(6) 0.0121(5) 0.0120(5) -0.0015(4) -0.0033(4) 0.0006(4)
C2 0.0128(5) 0.0138(5) 0.0133(5) -0.0005(4) -0.0038(4) 0.0000(4)
N2 0.0122(5) 0.0132(5) 0.0134(5) -0.0009(4) -0.0039(4) 0.0009(4)
C3 0.0124(5) 0.0121(5) 0.0121(5) -0.0008(4) -0.0034(4) -0.0002(4)
C4 0.0108(5) 0.0125(5) 0.0133(5) -0.0014(4) -0.0031(4) 0.0009(4)
C5 0.0117(5) 0.0117(5) 0.0114(5) -0.0013(4) -0.0032(4) 0.0000(4)
N3 0.0124(5) 0.0128(5) 0.0121(5) -0.0017(4) -0.0033(4) 0.0010(4)
C6 0.0128(5) 0.0115(5) 0.0110(5) -0.0015(4) -0.0035(4) -0.0001(4)
C7 0.0119(5) 0.0129(5) 0.0141(5) -0.0009(4) -0.0044(4) -0.0008(4)
N4 0.0114(5) 0.0140(5) 0.0141(5) -0.0013(4) -0.0042(4) 0.0016(4)
C8 0.0126(5) 0.0119(5) 0.0128(5) -0.0015(4) -0.0039(4) 0.0006(4)
C9 0.0108(5) 0.0135(5) 0.0147(5) -0.0021(4) -0.0029(4) 0.0018(4)
C10 0.0137(5) 0.0113(5) 0.0122(5) -0.0011(4) -0.0033(4) 0.0003(4)
S1 0.01593(15) 0.02155(16) 0.01274(14) -0.00611(12) -0.00526(11) 0.00450(11)
C11 0.0124(5) 0.0142(5) 0.0133(5) -0.0015(4) -0.0030(4) 0.0019(4)
C12 0.0180(6) 0.0256(7) 0.0145(6) -0.0062(5) -0.0060(5) 0.0012(5)
C13 0.0206(6) 0.0245(7) 0.0128(6) -0.0034(5) -0.0069(5) 0.0028(5)
C14 0.0179(6) 0.0178(6) 0.0126(5) -0.0028(5) -0.0033(4) 0.0041(5)
Cl1 0.02342(17) 0.03060(18) 0.01734(15) -0.00989(14) -0.00523(12) 0.01063(13)
S2 0.01338(15) 0.01654(15) 0.02412(17) -0.00262(12) -0.00633(12) 0.00542(12)
C15 0.0125(5) 0.0147(6) 0.0148(5) -0.0022(4) -0.0043(4) 0.0024(4)
C16 0.0165(6) 0.0167(6) 0.0247(7) -0.0029(5) -0.0069(5) 0.0051(5)
C17 0.0159(6) 0.0179(6) 0.0227(7) 0.0017(5) -0.0060(5) 0.0044(5)
C18 0.0119(5) 0.0211(6) 0.0171(6) 0.0006(5) -0.0042(4) 0.0019(5)
Cl2 0.01281(14) 0.02818(18) 0.02712(17) -0.00122(12) -0.00597(12) 0.00274(14)
S3 0.01263(14) 0.01280(14) 0.01313(14) -0.00210(11) -0.00324(10) 0.00138(10)
C19 0.0118(5) 0.0128(5) 0.0116(5) -0.0019(4) -0.0028(4) 0.0000(4)
C20 0.0148(6) 0.0162(6) 0.0121(5) -0.0009(4) -0.0051(4) 0.0003(4)
C21 0.0193(6) 0.0155(6) 0.0136(6) 0.0003(5) -0.0055(5) 0.0019(5)
C22 0.0182(6) 0.0126(5) 0.0127(5) -0.0025(5) -0.0019(4) 0.0016(4)
Cl3 0.02328(16) 0.01737(15) 0.01772(15) -0.00627(12) 0.00048(12) 0.00323(11)
S4 0.01250(14) 0.01889(15) 0.02032(16) -0.00292(12) -0.00606(11) -0.00018(12)
C23 0.0112(5) 0.0164(6) 0.0133(5) -0.0028(4) -0.0038(4) 0.0020(4)
C24 0.0136(6) 0.0187(6) 0.0186(6) -0.0011(5) -0.0041(5) 0.0028(5)
C25 0.0138(6) 0.0227(7) 0.0206(6) 0.0018(5) -0.0050(5) 0.0041(5)
C26 0.0110(5) 0.0270(7) 0.0169(6) -0.0016(5) -0.0055(5) 0.0028(5)
Cl4 0.01368(15) 0.0414(2) 0.02670(18) -0.00579(14) -0.00944(13) 0.00207(15)
N5 0.0136(5) 0.0147(5) 0.0140(5) -0.0009(4) -0.0047(4) 0.0002(4)
C27 0.0129(5) 0.0148(6) 0.0144(6) 0.0001(4) -0.0045(4) -0.0009(4)
C28 0.0146(6) 0.0121(5) 0.0123(5) -0.0002(4) -0.0034(4) -0.0005(4)
N6 0.0147(5) 0.0127(5) 0.0131(5) -0.0015(4) -0.0041(4) -0.0002(4)
C29 0.0142(5) 0.0119(5) 0.0120(5) -0.0014(4) -0.0041(4) -0.0009(4)
C30 0.0125(5) 0.0139(5) 0.0143(5) -0.0017(4) -0.0041(4) -0.0001(4)
C31 0.0127(5) 0.0126(5) 0.0130(5) -0.0011(4) -0.0039(4) -0.0012(4)
S5 0.01927(17) 0.02848(19) 0.02710(19) -0.00778(14) -0.01155(14) 0.00460(15)
C32 0.0130(6) 0.0214(6) 0.0150(6) -0.0022(5) -0.0044(4) 0.0030(5)
C33 0.0173(6) 0.0249(7) 0.0185(6) 0.0042(5) -0.0042(5) 0.0024(5)
C34 0.0161(6) 0.0382(9) 0.0193(7) 0.0063(6) -0.0041(5) 0.0068(6)
C35 0.0132(6) 0.0475(10) 0.0221(7) -0.0061(6) -0.0075(5) 0.0112(7)
Cl5 0.0211(2) 0.0793(4) 0.0421(3) -0.0177(2) -0.01808(18) 0.0155(2)
S6 0.01552(15) 0.01575(15) 0.01576(15) -0.00234(11) -0.00364(11) 0.00185(11)
C36 0.0144(6) 0.0149(6) 0.0134(5) -0.0020(4) -0.0036(4) 0.0007(4)
C37 0.0165(6) 0.0290(7) 0.0160(6) -0.0022(5) -0.0061(5) 0.0057(5)
C38 0.0232(7) 0.0268(7) 0.0168(6) -0.0003(6) -0.0062(5) 0.0071(5)
C39 0.0214(6) 0.0158(6) 0.0148(6) -0.0022(5) -0.0017(5) 0.0023(5)
Cl6 0.02660(18) 0.02193(17) 0.02095(16) -0.00561(14) 0.00096(13) 0.00493(13)
C40 0.0202(7) 0.0279(8) 0.0232(7) -0.0057(6) -0.0060(5) -0.0011(6)
C41 0.0158(6) 0.0317(8) 0.0199(7) -0.0046(6) -0.0032(5) -0.0009(6)
C42 0.0192(6) 0.0281(7) 0.0187(6) -0.0017(6) -0.0058(5) -0.0016(5)
C43 0.0239(8) 0.0327(9) 0.0411(10) 0.0015(7) -0.0084(7) -0.0122(8)
C44 0.0240(7) 0.0305(8) 0.0259(8) -0.0023(6) -0.0069(6) -0.0047(6)
C45 0.0283(8) 0.0328(8) 0.0207(7) -0.0056(6) -0.0068(6) -0.0038(6)
C46 0.0224(7) 0.0299(8) 0.0244(7) -0.0063(6) -0.0086(6) -0.0008(6)
C47 0.0358(10) 0.0429(11) 0.0292(9) 0.0046(8) -0.0155(7) -0.0027(8)

loop_
_atom_type_symbol
_atom_type_description
_atom_type_scat_dispersion_real
_atom_type_scat_dispersion_imag
_atom_type_scat_source
C C 0.0033 0.0016 'International Tables Vol C Tables 4.2.6.8 and 6.1.1.4'
H H 0.0000 0.0000 'International Tables Vol C Tables 4.2.6.8 and 6.1.1.4'
N N 0.0061 0.0033 'International Tables Vol C Tables 4.2.6.8 and 6.1.1.4'
S S 0.1246 0.1234 'International Tables Vol C Tables 4.2.6.8 and 6.1.1.4'
Cl Cl 0.1484 0.1585 'International Tables Vol C Tables 4.2.6.8 and 6.1.1.4'

loop_
_geom_angle_atom_site_label_1
_geom_angle_atom_site_label_2
_geom_angle_atom_site_label_3
_geom_angle_site_symmetry_1
_geom_angle_site_symmetry_3
_geom_angle
_geom_angle_publ_flag
C1 N1 C10 . . 118.11(11) no
N1 C1 C2 . . 121.10(11) no
N1 C1 C11 . . 115.35(11) no
C2 C1 C11 . . 123.49(11) no
N2 C2 C1 . . 120.90(12) no
N2 C2 C15 . . 115.27(11) no
C1 C2 C15 . . 123.79(11) no
C2 N2 C3 . . 118.04(11) no
N2 C3 C4 . . 118.99(11) no
N2 C3 C10 . . 120.69(11) no
C4 C3 C10 . . 120.27(12) no
C3 C4 C5 . . 119.48(12) no
C3 C4 H4 . . 119.2(12) no
C5 C4 H4 . . 121.3(12) no
N3 C5 C4 . . 119.18(11) no
N3 C5 C8 . . 120.59(11) no
C4 C5 C8 . . 120.22(11) no
C6 N3 C5 . . 118.80(11) no
N3 C6 C7 . . 120.46(11) no
N3 C6 C19 . . 113.47(11) no
C7 C6 C19 . . 126.07(11) no
N4 C7 C6 . . 121.26(11) no
N4 C7 C23 . . 114.96(11) no
C6 C7 C23 . . 123.77(11) no
C7 N4 C8 . . 118.43(11) no
N4 C8 C9 . . 119.36(11) no
N4 C8 C5 . . 120.26(11) no
C9 C8 C5 . . 120.36(11) no
C8 C9 C10 . . 119.50(12) no
C8 C9 H9 . . 121.0(13) no
C10 C9 H9 . . 119.5(13) no
N1 C10 C9 . . 119.58(11) no
N1 C10 C3 . . 120.17(11) no
C9 C10 C3 . . 120.16(11) no
C14 S1 C11 . . 90.66(7) ?
C12 C11 C1 . . 130.69(12) no
C12 C11 S1 . . 111.42(10) no
C1 C11 S1 . . 117.56(10) no
C11 C12 C13 . . 113.14(13) no
C11 C12 H12 . . 122.4(15) no
C13 C12 H12 . . 124.4(15) no
C14 C13 C12 . . 111.14(12) no
C14 C13 H13 . . 126.0(15) no
C12 C13 H13 . . 122.7(15) no
C13 C14 Cl1 . . 126.41(11) no
C13 C14 S1 . . 113.62(10) no
Cl1 C14 S1 . . 119.95(8) no
C18 S2 C15 . . 91.09(7) ?
C16 C15 C2 . . 130.21(12) no
C16 C15 S2 . . 110.86(10) no
C2 C15 S2 . . 118.55(10) no
C15 C16 C17 . . 113.68(13) no
C15 C16 H16 . . 122.4(13) no
C17 C16 H16 . . 123.9(13) no
C18 C17 C16 . . 111.33(13) no
C18 C17 H17 . . 124.3(14) no
C16 C17 H17 . . 124.3(14) no
C17 C18 Cl2 . . 126.74(11) no
C17 C18 S2 . . 113.00(10) no
Cl2 C18 S2 . . 120.25(9) no
C22 S3 C19 . . 90.76(6) ?
C20 C19 C6 . . 134.17(12) no
C20 C19 S3 . . 111.16(10) no
C6 C19 S3 . . 114.66(9) no
C19 C20 C21 . . 113.01(12) no
C19 C20 H20 . . 124.5(12) no
C21 C20 H20 . . 122.5(12) no
C22 C21 C20 . . 111.53(12) no
C22 C21 H21 . . 125.3(13) no
C20 C21 H21 . . 123.1(13) no
C21 C22 Cl3 . . 126.59(11) no
C21 C22 S3 . . 113.50(10) no
Cl3 C22 S3 . . 119.91(8) no
C26 S4 C23 . . 91.01(7) ?
C24 C23 C7 . . 130.04(12) no
C24 C23 S4 . . 111.44(10) no
C7 C23 S4 . . 118.08(10) no
C23 C24 C25 . . 112.83(13) no
C23 C24 H24 . . 122.2(12) no
C25 C24 H24 . . 125.0(12) no
C26 C25 C24 . . 111.59(13) no
C26 C25 H25 . . 124.1(12) no
C24 C25 H25 . . 124.3(12) no
C25 C26 Cl4 . . 126.85(11) no
C25 C26 S4 . . 113.12(11) no
Cl4 C26 S4 . . 120.02(9) no
C27 N5 C31 . 2_665 118.11(12) no
N5 C27 C28 . . 121.47(12) no
N5 C27 C32 . . 114.99(12) no
C28 C27 C32 . . 123.53(12) no
N6 C28 C27 . . 120.71(12) no
N6 C28 C36 . . 113.97(12) no
C27 C28 C36 . . 125.28(12) no
C28 N6 C29 . . 118.49(11) no
N6 C29 C30 . . 119.23(12) no
N6 C29 C31 . 2_665 120.60(12) no
C30 C29 C31 . 2_665 120.14(11) no
C31 C30 C29 . . 119.44(12) no
C31 C30 H30 . . 120.4(12) no
C29 C30 H30 . . 120.2(12) no
N5 C31 C30 2_665 . 119.19(12) no
N5 C31 C29 2_665 2_665 120.38(12) no
C30 C31 C29 . 2_665 120.42(11) no
C35 S5 C32 . . 90.68(8) yes
C33 C32 C27 . . 129.16(14) no
C33 C32 S5 . . 111.49(11) no
C27 C32 S5 . . 118.83(11) no
C32 C33 C34 . . 113.23(15) no
C32 C33 H33 . . 123.6(13) no
C34 C33 H33 . . 123.2(13) no
C35 C34 C33 . . 111.23(14) no
C35 C34 H34 . . 123.3(14) no
C33 C34 H34 . . 125.4(14) no
C34 C35 Cl5 . . 126.69(13) no
C34 C35 S5 . . 113.36(12) no
Cl5 C35 S5 . . 119.94(12) no
C39 S6 C36 . . 90.77(7) yes
C37 C36 C28 . . 133.12(13) no
C37 C36 S6 . . 111.11(10) no
C28 C36 S6 . . 115.77(10) no
C36 C37 C38 . . 113.19(13) no
C36 C37 H37 . . 123.4(15) no
C38 C37 H37 . . 123.4(15) no
C39 C38 C37 . . 111.45(13) no
C39 C38 H38 . . 123.3(14) no
C37 C38 H38 . . 125.1(14) no
C38 C39 Cl6 . . 126.97(12) no
C38 C39 S6 . . 113.46(11) no
Cl6 C39 S6 . . 119.56(9) no
C41 C40 C42 . 2_766 120.98(15) no
C41 C40 H40 . . 118.8(14) no
C42 C40 H40 2_766 . 120.2(14) no
C40 C41 C42 . . 121.33(14) no
C40 C41 H41 . . 118.3(13) no
C42 C41 H41 . . 120.4(13) no
C41 C42 C40 . 2_766 117.69(15) no
C41 C42 C43 . . 121.35(14) no
C40 C42 C43 2_766 . 120.94(15) no
C42 C43 H43A . . 113(2) no
C42 C43 H43B . . 109.8(18) no
H43A C43 H43B . . 110(3) no
C42 C43 H43C . . 110.1(17) no
H43A C43 H43C . . 108(3) no
H43B C43 H43C . . 106(2) no
C45 C44 C46 . 2_756 120.66(16) no
C45 C44 H44 . . 121.3(13) no
C46 C44 H44 2_756 . 118.0(13) no
C44 C45 C46 . . 121.27(15) no
C44 C45 H45 . . 123.3(14) no
C46 C45 H45 . . 115.4(14) no
C45 C46 C44 . 2_756 118.07(15) no
C45 C46 C47 . . 120.99(16) no
C44 C46 C47 2_756 . 120.94(16) no
C46 C47 H47A . . 111.8(17) no
C46 C47 H47B . . 112.2(16) no
H47A C47 H47B . . 105(2) no
C46 C47 H47C . . 113.7(16) no
H47A C47 H47C . . 100(2) no
H47B C47 H47C . . 113(2) no

loop_
_geom_bond_atom_site_label_1
_geom_bond_atom_site_label_2
_geom_bond_site_symmetry_2
_geom_bond_distance
_geom_bond_publ_flag
N1 C1 . 1.3164(17) yes
N1 C10 . 1.3714(16) yes
C1 C2 . 1.4589(18) no
C1 C11 . 1.4674(17) no
C2 N2 . 1.3139(16) yes
C2 C15 . 1.4693(18) no
N2 C3 . 1.3707(16) yes
C3 C4 . 1.3937(17) no
C3 C10 . 1.4295(18) no
C4 C5 . 1.3968(17) no
C4 H4 . 0.96(2) no
C5 N3 . 1.3631(16) yes
C5 C8 . 1.4274(17) no
N3 C6 . 1.3205(16) yes
C6 C7 . 1.4613(17) no
C6 C19 . 1.4667(17) no
C7 N4 . 1.3131(16) yes
C7 C23 . 1.4750(18) no
N4 C8 . 1.3734(16) yes
C8 C9 . 1.3922(17) no
C9 C10 . 1.3972(17) no
C9 H9 . 0.94(2) no
S1 C14 . 1.7167(14) no
S1 C11 . 1.7297(14) no
C11 C12 . 1.3749(19) no
C12 C13 . 1.420(2) no
C12 H12 . 0.86(2) no
C13 C14 . 1.361(2) no
C13 H13 . 0.92(2) no
C14 Cl1 . 1.7102(14) no
S2 C18 . 1.7216(14) no
S2 C15 . 1.7288(14) no
C15 C16 . 1.3722(19) no
C16 C17 . 1.417(2) no
C16 H16 . 0.94(2) no
C17 C18 . 1.359(2) no
C17 H17 . 0.92(2) no
C18 Cl2 . 1.7096(14) no
S3 C22 . 1.7147(14) no
S3 C19 . 1.7381(13) no
C19 C20 . 1.3777(17) no
C20 C21 . 1.4194(19) no
C20 H20 . 0.97(2) no
C21 C22 . 1.3614(19) no
C21 H21 . 0.96(2) no
C22 Cl3 . 1.7131(14) no
S4 C26 . 1.7175(15) no
S4 C23 . 1.7262(14) no
C23 C24 . 1.3751(19) no
C24 C25 . 1.4225(19) no
C24 H24 . 0.95(2) no
C25 C26 . 1.359(2) no
C25 H25 . 0.95(2) no
C26 Cl4 . 1.7146(14) no
N5 C27 . 1.3129(17) yes
N5 C31 2_665 1.3731(16) yes
C27 C28 . 1.4571(18) no
C27 C32 . 1.4770(18) no
C28 N6 . 1.3208(17) yes
C28 C36 . 1.4628(18) no
N6 C29 . 1.3630(16) yes
C29 C30 . 1.4004(18) no
C29 C31 2_665 1.4302(18) no
C30 C31 . 1.3913(18) no
C30 H30 . 1.00(2) no
C31 N5 2_665 1.3731(16) yes
C31 C29 2_665 1.4302(18) no
S5 C35 . 1.7243(18) no
S5 C32 . 1.7258(15) no
C32 C33 . 1.369(2) no
C33 C34 . 1.424(2) no
C33 H33 . 1.00(2) no
C34 C35 . 1.353(3) no
C34 H34 . 0.96(2) no
C35 Cl5 . 1.7160(17) no
S6 C39 . 1.7170(15) no
S6 C36 . 1.7345(14) no
C36 C37 . 1.3775(19) no
C37 C38 . 1.417(2) no
C37 H37 . 0.93(2) no
C38 C39 . 1.360(2) no
C38 H38 . 0.96(2) no
C39 Cl6 . 1.7086(14) no
C40 C41 . 1.390(2) no
C40 C42 2_766 1.396(2) no
C40 H40 . 0.96(2) no
C41 C42 . 1.392(2) no
C41 H41 . 0.93(2) no
C42 C40 2_766 1.396(2) no
C42 C43 . 1.506(2) no
C43 H43A . 0.86(3) no
C43 H43B . 0.96(3) no
C43 H43C . 0.97(3) no
C44 C45 . 1.388(2) no
C44 C46 2_756 1.394(2) no
C44 H44 . 0.99(2) no
C45 C46 . 1.394(2) no
C45 H45 . 1.01(2) no
C46 C44 2_756 1.394(2) no
C46 C47 . 1.500(2) no
C47 H47A . 0.98(3) no
C47 H47B . 1.01(3) no
C47 H47C . 1.04(3) no

loop_
_geom_torsion_atom_site_label_1
_geom_torsion_atom_site_label_2
_geom_torsion_atom_site_label_3
_geom_torsion_atom_site_label_4
_geom_torsion_site_symmetry_1
_geom_torsion_site_symmetry_4
_geom_torsion
_geom_torsion_publ_flag
C10 N1 C1 C2 . . -5.62(19) no
C10 N1 C1 C11 . . 171.83(11) no
N1 C1 C2 N2 . . 11.2(2) no
C11 C1 C2 N2 . . -166.02(12) no
N1 C1 C2 C15 . . -166.66(13) no
C11 C1 C2 C15 . . 16.1(2) no
C1 C2 N2 C3 . . -6.85(19) no
C15 C2 N2 C3 . . 171.19(11) no
C2 N2 C3 C4 . . -179.23(12) no
C2 N2 C3 C10 . . -1.94(18) no
N2 C3 C4 C5 . . 177.10(12) no
C10 C3 C4 C5 . . -0.20(19) no
C3 C4 C5 N3 . . -179.35(12) no
C3 C4 C5 C8 . . -0.38(19) no
C4 C5 N3 C6 . . -178.77(12) no
C8 C5 N3 C6 . . 2.27(18) no
C5 N3 C6 C7 . . 1.45(18) no
C5 N3 C6 C19 . . -178.17(11) no
N3 C6 C7 N4 . . -4.71(19) no
C19 C6 C7 N4 . . 174.85(12) no
N3 C6 C7 C23 . . 176.12(12) no
C19 C6 C7 C23 . . -4.3(2) no
C6 C7 N4 C8 . . 3.79(19) no
C23 C7 N4 C8 . . -176.97(11) no
C7 N4 C8 C9 . . 177.93(12) no
C7 N4 C8 C5 . . -0.04(19) no
N3 C5 C8 N4 . . -3.14(19) no
C4 C5 C8 N4 . . 177.90(12) no
N3 C5 C8 C9 . . 178.91(12) no
C4 C5 C8 C9 . . -0.05(19) no
N4 C8 C9 C10 . . -176.91(12) no
C5 C8 C9 C10 . . 1.06(19) no
C1 N1 C10 C9 . . -179.80(12) no
C1 N1 C10 C3 . . -3.16(18) no
C8 C9 C10 N1 . . 175.01(12) no
C8 C9 C10 C3 . . -1.63(19) no
N2 C3 C10 N1 . . 7.34(19) no
C4 C3 C10 N1 . . -175.41(12) no
N2 C3 C10 C9 . . -176.04(12) no
C4 C3 C10 C9 . . 1.21(19) no
N1 C1 C11 C12 . . -149.88(15) no
C2 C1 C11 C12 . . 27.5(2) no
N1 C1 C11 S1 . . 22.92(16) yes
C2 C1 C11 S1 . . -159.70(10) no
C14 S1 C11 C12 . . -1.06(12) no
C14 S1 C11 C1 . . -175.20(11) no
C1 C11 C12 C13 . . 173.85(14) no
S1 C11 C12 C13 . . 0.70(17) no
C11 C12 C13 C14 . . 0.18(19) no
C12 C13 C14 Cl1 . . -179.29(11) no
C12 C13 C14 S1 . . -1.01(17) no
C11 S1 C14 C13 . . 1.20(12) no
C11 S1 C14 Cl1 . . 179.60(9) no
N2 C2 C15 C16 . . -144.49(15) no
C1 C2 C15 C16 . . 33.5(2) no
N2 C2 C15 S2 . . 27.74(16) yes
C1 C2 C15 S2 . . -154.28(11) no
C18 S2 C15 C16 . . -1.70(12) no
C18 S2 C15 C2 . . -175.35(11) no
C2 C15 C16 C17 . . 173.90(14) no
S2 C15 C16 C17 . . 1.21(17) no
C15 C16 C17 C18 . . 0.2(2) no
C16 C17 C18 Cl2 . . 177.83(12) no
C16 C17 C18 S2 . . -1.49(17) no
C15 S2 C18 C17 . . 1.85(12) no
C15 S2 C18 Cl2 . . -177.51(9) no
N3 C6 C19 C20 . . 175.74(14) no
C7 C6 C19 C20 . . -3.8(2) no
N3 C6 C19 S3 . . -4.73(15) yes
C7 C6 C19 S3 . . 175.68(10) no
C22 S3 C19 C20 . . 1.80(11) no
C22 S3 C19 C6 . . -177.83(10) no
C6 C19 C20 C21 . . 177.72(14) no
S3 C19 C20 C21 . . -1.82(15) no
C19 C20 C21 C22 . . 0.81(17) no
C20 C21 C22 Cl3 . . -178.72(10) no
C20 C21 C22 S3 . . 0.60(16) no
C19 S3 C22 C21 . . -1.38(11) no
C19 S3 C22 Cl3 . . 177.99(9) no
N4 C7 C23 C24 . . 124.56(15) no
C6 C7 C23 C24 . . -56.2(2) no
N4 C7 C23 S4 . . -47.17(15) yes
C6 C7 C23 S4 . . 132.05(11) no
C26 S4 C23 C24 . . 0.96(11) no
C26 S4 C23 C7 . . 174.16(11) no
C7 C23 C24 C25 . . -172.84(13) no
S4 C23 C24 C25 . . -0.68(16) no
C23 C24 C25 C26 . . -0.09(18) no
C24 C25 C26 Cl4 . . 179.52(11) no
C24 C25 C26 S4 . . 0.83(17) no
C23 S4 C26 C25 . . -1.03(12) no
C23 S4 C26 Cl4 . . -179.82(9) no
C31 N5 C27 C28 2_665 . -3.67(19) no
C31 N5 C27 C32 2_665 . 177.09(12) no
N5 C27 C28 N6 . . 5.7(2) no
C32 C27 C28 N6 . . -175.09(13) no
N5 C27 C28 C36 . . -171.73(13) no
C32 C27 C28 C36 . . 7.4(2) no
C27 C28 N6 C29 . . -2.85(19) no
C36 C28 N6 C29 . . 174.89(11) no
C28 N6 C29 C30 . . -179.28(12) no
C28 N6 C29 C31 . 2_665 -1.52(18) no
N6 C29 C30 C31 . . 177.72(12) no
C31 C29 C30 C31 2_665 . 0.0(2) no
C29 C30 C31 N5 . 2_665 -178.77(12) no
C29 C30 C31 C29 . 2_665 0.0(2) no
N5 C27 C32 C33 . . -117.91(17) no
C28 C27 C32 C33 . . 62.9(2) no
N5 C27 C32 S5 . . 53.00(16) yes
C28 C27 C32 S5 . . -126.22(12) no
C35 S5 C32 C33 . . -0.53(12) no
C35 S5 C32 C27 . . -172.97(12) no
C27 C32 C33 C34 . . 171.68(14) no
S5 C32 C33 C34 . . 0.22(17) no
C32 C33 C34 C35 . . 0.32(19) no
C33 C34 C35 Cl5 . . -179.83(12) no
C33 C34 C35 S5 . . -0.73(18) no
C32 S5 C35 C34 . . 0.73(13) no
C32 S5 C35 Cl5 . . 179.90(11) no
N6 C28 C36 C37 . . -177.30(15) no
C27 C28 C36 C37 . . 0.3(2) no
N6 C28 C36 S6 . . 2.34(16) yes
C27 C28 C36 S6 . . 179.96(10) no
C39 S6 C36 C37 . . -1.15(12) no
C39 S6 C36 C28 . . 179.13(11) no
C28 C36 C37 C38 . . -179.08(15) no
S6 C36 C37 C38 . . 1.27(18) no
C36 C37 C38 C39 . . -0.7(2) no
C37 C38 C39 Cl6 . . -179.29(12) no
C37 C38 C39 S6 . . -0.21(19) no
C36 S6 C39 C38 . . 0.78(13) no
C36 S6 C39 Cl6 . . 179.94(9) no
C42 C40 C41 C42 2_766 . -0.2(3) no
C40 C41 C42 C40 . 2_766 0.2(3) no
C40 C41 C42 C43 . . 178.63(16) no
C46 C44 C45 C46 2_756 . 0.0(3) no
C44 C45 C46 C44 . 2_756 0.0(3) no
C44 C45 C46 C47 . . 179.48(17) no
